data_4329301
loop_
_publ_author_name
'Dmitrii S. Bolotin'
'Nadezhda A. Bokach'
'Matti Haukka'
'Vadim Yu. Kukushkin'

_publ_section_title
;
 Amidoximes Provide Facile Platinum(II)-Mediated Oxime-Nitrile Coupling
;
_journal_name_full 'Inorganic Chemistry'
_journal_page_first 5950
_journal_page_last 5964
_journal_paper_doi 10.1021/ic3006019
_journal_volume 51
_journal_year 2012
_chemical_formula_moiety 'C28 H26 N6 O2 Pt, C H3 N O2, 2(N O3)'
_chemical_formula_sum 'C29 H29 N9 O10 Pt'
_chemical_formula_weight 858.70
_chemical_name_systematic
; 
 ? 
;
_space_group_IT_number 2
_symmetry_cell_setting triclinic
_symmetry_space_group_name_Hall '-P 1'
_symmetry_space_group_name_H-M 'P -1'
_atom_sites_solution_hydrogens geom
_atom_sites_solution_primary direct
_atom_sites_solution_secondary difmap
_audit_creation_method SHELXL-97
_cell_angle_alpha 95.3810(10)
_cell_angle_beta 102.2200(10)
_cell_angle_gamma 91.1100(10)
_cell_formula_units_Z 2
_cell_length_a 8.42360(10)
_cell_length_b 13.5228(2)
_cell_length_c 14.1163(2)
_cell_measurement_reflns_used 7486
_cell_measurement_temperature 100(2)
_cell_measurement_theta_max 35.71
_cell_measurement_theta_min 2.60
_cell_volume 1563.37(4)
_computing_cell_refinement 'SAINT (Bruker AXS, 2009)'
_computing_data_collection 'APEX2 (Bruker AXS, 2010)'
_computing_data_reduction 'SAINT (Bruker AXS, 2009)'
_computing_molecular_graphics 'Diamond v.3.2g (Brandenburg, 2011)'
_computing_publication_material 'SHELXL-97 (Sheldrick, 2008)'
_computing_structure_refinement 'SHELXL-97 (Sheldrick, 2008)'
_computing_structure_solution 'SHELXS-97 (Sheldrick, 2008)'
_diffrn_ambient_temperature 100(2)
_diffrn_detector_area_resol_mean 16
_diffrn_measured_fraction_theta_full 0.992
_diffrn_measured_fraction_theta_max 0.992
_diffrn_measurement_device '62mm x 62mm CCD camera on three-circle goniostat'
_diffrn_measurement_device_type 'Bruker SMART APEX II CCD'
_diffrn_measurement_method '\f scans and \w scans'
_diffrn_radiation_monochromator 'flat graphite crystal'
_diffrn_radiation_source 'fine-focus sealed tube'
_diffrn_radiation_type MoK\a
_diffrn_radiation_wavelength 0.71073
_diffrn_reflns_av_R_equivalents 0.0329
_diffrn_reflns_av_sigmaI/netI 0.0494
_diffrn_reflns_limit_h_max 12
_diffrn_reflns_limit_h_min -12
_diffrn_reflns_limit_k_max 20
_diffrn_reflns_limit_k_min -20
_diffrn_reflns_limit_l_max 21
_diffrn_reflns_limit_l_min -21
_diffrn_reflns_number 21403
_diffrn_reflns_theta_full 32.50
_diffrn_reflns_theta_max 32.50
_diffrn_reflns_theta_min 2.01
_exptl_absorpt_coefficient_mu 4.561
_exptl_absorpt_correction_T_max 0.7467
_exptl_absorpt_correction_T_min 0.3366
_exptl_absorpt_correction_type numerical
_exptl_absorpt_process_details 'SADABS (Sheldrick, 2008)'
_exptl_crystal_colour colourless
_exptl_crystal_density_diffrn 1.824
_exptl_crystal_description plate
_exptl_crystal_F_000 848
_exptl_crystal_size_max 0.31
_exptl_crystal_size_mid 0.27
_exptl_crystal_size_min 0.07
_refine_diff_density_max 2.730
_refine_diff_density_min -1.429
_refine_diff_density_rms 0.150
_refine_ls_extinction_method none
_refine_ls_goodness_of_fit_ref 1.028
_refine_ls_hydrogen_treatment constr
_refine_ls_matrix_type full
_refine_ls_number_parameters 443
_refine_ls_number_reflns 11243
_refine_ls_number_restraints 0
_refine_ls_restrained_S_all 1.028
_refine_ls_R_factor_all 0.0398
_refine_ls_R_factor_gt 0.0303
_refine_ls_shift/su_max 0.004
_refine_ls_shift/su_mean 0.000
_refine_ls_structure_factor_coef Fsqd
_refine_ls_weighting_details 'calc w=1/[\s^2^(Fo^2^)+(0.0291P)^2^+0.2926P] where P=(Fo^2^+2Fc^2^)/3'
_refine_ls_weighting_scheme calc
_refine_ls_wR_factor_gt 0.0631
_refine_ls_wR_factor_ref 0.0662
_reflns_number_gt 9763
_reflns_number_total 11243
_reflns_threshold_expression >2sigma(I)
_cod_data_source_file ic3006019_si_002_08.cif
_cod_data_source_block 8f
_cod_database_code 4329301

loop_
_symmetry_equiv_pos_as_xyz
'x, y, z'
'-x, -y, -z'

loop_
_atom_site_label
_atom_site_type_symbol
_atom_site_fract_x
_atom_site_fract_y
_atom_site_fract_z
_atom_site_U_iso_or_equiv
_atom_site_adp_type
_atom_site_occupancy
_atom_site_symmetry_multiplicity
_atom_site_calc_flag
_atom_site_refinement_flags
Pt1 Pt 0.236092(13) 0.548139(7) 0.083767(7) 0.01287(3) Uani 1 1 d .
O1 O 0.0985(3) 0.73934(15) 0.11138(14) 0.0181(4) Uani 1 1 d .
O2 O 0.3283(3) 0.34717(14) 0.11626(14) 0.0168(4) Uani 1 1 d .
O3 O 0.1758(3) 0.23538(16) 0.43425(15) 0.0227(4) Uani 1 1 d .
O4 O 0.4237(3) 0.27972(17) 0.50708(15) 0.0233(4) Uani 1 1 d .
O5 O 0.2606(3) 0.2169(2) 0.58731(17) 0.0326(6) Uani 1 1 d .
O6 O 0.3741(3) 0.47055(16) 0.81326(15) 0.0216(4) Uani 1 1 d .
O7 O 0.3993(3) 0.55513(18) 0.69441(15) 0.0249(5) Uani 1 1 d .
O8 O 0.2887(3) 0.62142(16) 0.80869(16) 0.0255(5) Uani 1 1 d .
O9 O 0.3196(3) 0.95724(18) 0.6623(2) 0.0382(6) Uani 1 1 d .
O10 O 0.4855(3) 0.86111(18) 0.74372(18) 0.0329(6) Uani 1 1 d .
N1 N 0.1849(3) 0.64893(17) -0.00933(16) 0.0159(4) Uani 1 1 d .
H1N H 0.2020 0.6400 -0.0676 0.024 Uiso 1 1 d R
N2 N 0.1919(3) 0.66732(17) 0.16879(16) 0.0159(4) Uani 1 1 d .
N3 N 0.4047(3) 0.66674(17) 0.29774(17) 0.0162(4) Uani 1 1 d .
H3N H 0.4502 0.6200 0.2699 0.024 Uiso 1 1 d R
H3M H 0.4542 0.6849 0.3588 0.024 Uiso 1 1 d R
N4 N 0.2922(3) 0.44240(17) -0.00884(16) 0.0157(4) Uani 1 1 d .
H4N H 0.3153 0.4491 -0.0668 0.024 Uiso 1 1 d R
N5 N 0.2668(3) 0.43275(17) 0.16568(16) 0.0146(4) Uani 1 1 d .
N6 N 0.2851(3) 0.31851(18) 0.28011(18) 0.0199(5) Uani 1 1 d .
H6N H 0.3418 0.2798 0.2497 0.030 Uiso 1 1 d R
H6M H 0.2596 0.3036 0.3337 0.030 Uiso 1 1 d R
N7 N 0.2863(3) 0.24348(18) 0.51002(17) 0.0172(4) Uani 1 1 d .
N8 N 0.3532(3) 0.54958(18) 0.77134(16) 0.0174(4) Uani 1 1 d .
N9 N 0.3690(3) 0.87542(19) 0.67834(19) 0.0224(5) Uani 1 1 d .
C1 C 0.1130(3) 0.7255(2) 0.01819(19) 0.0152(5) Uani 1 1 d .
C2 C 0.0351(3) 0.8004(2) -0.0429(2) 0.0158(5) Uani 1 1 d .
C3 C 0.0671(4) 0.8061(2) -0.1363(2) 0.0258(6) Uani 1 1 d .
H3 H 0.1419 0.7632 -0.1590 0.031 Uiso 1 1 calc R
C4 C -0.0115(4) 0.8747(2) -0.1946(2) 0.0271(7) Uani 1 1 d .
H4 H 0.0118 0.8797 -0.2570 0.033 Uiso 1 1 calc R
C5 C -0.1230(4) 0.9359(2) -0.1634(2) 0.0262(6) Uani 1 1 d .
H5 H -0.1781 0.9819 -0.2044 0.031 Uiso 1 1 calc R
C6 C -0.1540(4) 0.9296(3) -0.0716(3) 0.0329(8) Uani 1 1 d .
H6 H -0.2308 0.9716 -0.0497 0.039 Uiso 1 1 calc R
C7 C -0.0740(4) 0.8627(2) -0.0112(2) 0.0234(6) Uani 1 1 d .
H7 H -0.0946 0.8600 0.0521 0.028 Uiso 1 1 calc R
C8 C 0.2780(3) 0.7120(2) 0.25233(19) 0.0144(5) Uani 1 1 d .
C9 C 0.2323(3) 0.8065(2) 0.29977(19) 0.0145(5) Uani 1 1 d .
C10 C 0.0704(4) 0.8242(2) 0.3008(2) 0.0187(5) Uani 1 1 d .
H10 H -0.0129 0.7780 0.2662 0.022 Uiso 1 1 calc R
C11 C 0.0303(4) 0.9090(2) 0.3523(2) 0.0214(6) Uani 1 1 d .
H11 H -0.0802 0.9195 0.3544 0.026 Uiso 1 1 calc R
C12 C 0.1504(4) 0.9789(2) 0.4009(2) 0.0218(6) Uani 1 1 d .
H12 H 0.1225 1.0374 0.4354 0.026 Uiso 1 1 calc R
C13 C 0.3120(4) 0.9621(2) 0.3983(2) 0.0204(5) Uani 1 1 d .
H13 H 0.3946 1.0101 0.4303 0.024 Uiso 1 1 calc R
C14 C 0.3535(4) 0.8757(2) 0.3492(2) 0.0173(5) Uani 1 1 d .
H14 H 0.4644 0.8638 0.3495 0.021 Uiso 1 1 calc R
C15 C 0.3931(3) 0.27347(19) -0.02623(19) 0.0150(5) Uani 1 1 d .
C16 C 0.4905(4) 0.2068(2) 0.0271(2) 0.0169(5) Uani 1 1 d .
H16 H 0.5226 0.2186 0.0960 0.020 Uiso 1 1 calc R
C17 C 0.5397(4) 0.1231(2) -0.0215(2) 0.0193(5) Uani 1 1 d .
H17 H 0.6081 0.0781 0.0140 0.023 Uiso 1 1 calc R
C18 C 0.4896(4) 0.1044(2) -0.1221(2) 0.0206(6) Uani 1 1 d .
H18 H 0.5220 0.0460 -0.1547 0.025 Uiso 1 1 calc R
C19 C 0.3925(4) 0.1706(2) -0.1749(2) 0.0193(5) Uani 1 1 d .
H19 H 0.3584 0.1576 -0.2437 0.023 Uiso 1 1 calc R
C20 C 0.3452(4) 0.2559(2) -0.12743(19) 0.0171(5) Uani 1 1 d .
H20 H 0.2805 0.3021 -0.1636 0.020 Uiso 1 1 calc R
C21 C 0.2461(3) 0.40564(19) 0.25010(19) 0.0148(5) Uani 1 1 d .
C22 C 0.1764(3) 0.4771(2) 0.31436(19) 0.0156(5) Uani 1 1 d .
C23 C 0.0327(3) 0.5230(2) 0.2808(2) 0.0167(5) Uani 1 1 d .
H23 H -0.0218 0.5107 0.2144 0.020 Uiso 1 1 calc R
C24 C -0.0317(3) 0.5871(2) 0.3443(2) 0.0185(5) Uani 1 1 d .
H24 H -0.1312 0.6179 0.3215 0.022 Uiso 1 1 calc R
C25 C 0.0492(4) 0.6062(2) 0.4411(2) 0.0216(6) Uani 1 1 d .
H25 H 0.0064 0.6511 0.4843 0.026 Uiso 1 1 calc R
C26 C 0.1924(4) 0.5594(2) 0.4744(2) 0.0220(6) Uani 1 1 d .
H26 H 0.2475 0.5725 0.5406 0.026 Uiso 1 1 calc R
C27 C 0.2562(4) 0.4938(2) 0.4120(2) 0.0185(5) Uani 1 1 d .
H27 H 0.3529 0.4606 0.4355 0.022 Uiso 1 1 calc R
C28 C 0.2887(5) 0.7881(2) 0.6138(3) 0.0308(7) Uani 1 1 d .
H28A H 0.1813 0.8057 0.5788 0.046 Uiso 1 1 calc R
H28B H 0.2764 0.7335 0.6531 0.046 Uiso 1 1 calc R
H28C H 0.3552 0.7672 0.5669 0.046 Uiso 1 1 calc R
C38 C 0.3358(3) 0.36036(19) 0.02461(19) 0.0143(5) Uani 1 1 d .

loop_
_atom_site_aniso_label
_atom_site_aniso_U_11
_atom_site_aniso_U_22
_atom_site_aniso_U_33
_atom_site_aniso_U_23
_atom_site_aniso_U_13
_atom_site_aniso_U_12
Pt1 0.01568(4) 0.01081(4) 0.01165(5) 0.00161(3) 0.00151(3) 0.00219(3)
O1 0.0217(10) 0.0175(9) 0.0146(9) 0.0029(7) 0.0019(8) 0.0079(8)
O2 0.0273(10) 0.0121(8) 0.0125(8) 0.0012(7) 0.0077(8) 0.0054(8)
O3 0.0239(10) 0.0253(11) 0.0167(10) 0.0038(8) -0.0015(8) -0.0008(9)
O4 0.0196(10) 0.0316(12) 0.0196(10) 0.0068(9) 0.0044(8) -0.0021(9)
O5 0.0280(12) 0.0521(16) 0.0219(11) 0.0202(11) 0.0075(10) -0.0001(12)
O6 0.0266(11) 0.0197(10) 0.0201(10) 0.0071(8) 0.0060(9) 0.0042(9)
O7 0.0257(11) 0.0331(12) 0.0175(10) 0.0071(9) 0.0060(9) 0.0024(10)
O8 0.0312(12) 0.0191(10) 0.0270(11) -0.0005(9) 0.0088(10) 0.0050(9)
O9 0.0423(15) 0.0209(11) 0.0453(15) -0.0034(11) -0.0018(13) 0.0103(11)
O10 0.0367(14) 0.0284(12) 0.0285(12) 0.0023(10) -0.0049(11) 0.0063(11)
N1 0.0216(11) 0.0135(10) 0.0125(10) 0.0028(8) 0.0028(9) 0.0033(9)
N2 0.0206(11) 0.0141(10) 0.0120(10) 0.0032(8) 0.0002(9) 0.0054(9)
N3 0.0171(10) 0.0146(10) 0.0156(10) 0.0002(8) 0.0012(9) 0.0034(9)
N4 0.0228(11) 0.0135(10) 0.0103(9) 0.0004(8) 0.0027(9) 0.0038(9)
N5 0.0189(10) 0.0126(9) 0.0123(10) -0.0010(8) 0.0041(8) 0.0036(9)
N6 0.0302(13) 0.0150(10) 0.0169(11) 0.0045(9) 0.0092(10) 0.0038(10)
N7 0.0196(11) 0.0166(10) 0.0162(10) 0.0040(9) 0.0042(9) 0.0032(9)
N8 0.0186(11) 0.0193(11) 0.0124(10) 0.0008(8) -0.0005(9) -0.0024(9)
N9 0.0269(13) 0.0193(11) 0.0222(12) -0.0003(10) 0.0086(11) 0.0026(10)
C1 0.0157(11) 0.0142(11) 0.0149(12) 0.0039(9) 0.0008(10) 0.0010(10)
C2 0.0141(11) 0.0151(11) 0.0173(12) 0.0041(10) -0.0001(10) 0.0018(10)
C3 0.0357(17) 0.0234(14) 0.0183(13) 0.0039(11) 0.0042(13) 0.0126(14)
C4 0.0353(17) 0.0269(15) 0.0177(13) 0.0061(12) 0.0001(13) 0.0091(14)
C5 0.0221(14) 0.0261(15) 0.0306(16) 0.0148(13) 0.0006(13) 0.0043(13)
C6 0.0258(16) 0.0333(18) 0.048(2) 0.0213(16) 0.0184(15) 0.0177(14)
C7 0.0207(13) 0.0248(14) 0.0296(15) 0.0144(12) 0.0106(12) 0.0082(12)
C8 0.0144(11) 0.0145(11) 0.0140(11) 0.0043(9) 0.0012(9) -0.0009(10)
C9 0.0168(11) 0.0139(11) 0.0130(11) 0.0018(9) 0.0033(9) 0.0019(10)
C10 0.0184(12) 0.0160(12) 0.0212(13) 0.0021(10) 0.0035(11) 0.0011(11)
C11 0.0208(13) 0.0179(13) 0.0279(14) 0.0045(11) 0.0093(12) 0.0034(11)
C12 0.0304(15) 0.0163(12) 0.0200(13) 0.0018(10) 0.0077(12) 0.0043(12)
C13 0.0238(13) 0.0184(13) 0.0173(13) -0.0012(10) 0.0021(11) -0.0006(11)
C14 0.0186(12) 0.0163(12) 0.0167(12) 0.0018(10) 0.0029(10) 0.0013(10)
C15 0.0187(12) 0.0112(10) 0.0155(11) 0.0016(9) 0.0044(10) 0.0008(10)
C16 0.0217(12) 0.0138(11) 0.0144(12) 0.0013(9) 0.0016(10) 0.0022(10)
C17 0.0223(13) 0.0147(12) 0.0196(13) 0.0010(10) 0.0016(11) 0.0034(11)
C18 0.0285(15) 0.0140(12) 0.0189(13) -0.0031(10) 0.0064(12) 0.0027(11)
C19 0.0251(14) 0.0185(12) 0.0138(12) -0.0026(10) 0.0053(11) -0.0009(11)
C20 0.0229(13) 0.0154(12) 0.0127(11) 0.0015(9) 0.0034(10) 0.0029(11)
C21 0.0168(11) 0.0138(11) 0.0137(11) 0.0001(9) 0.0034(10) 0.0009(10)
C22 0.0193(12) 0.0131(11) 0.0152(12) 0.0017(9) 0.0055(10) -0.0016(10)
C23 0.0170(12) 0.0174(12) 0.0159(12) 0.0014(10) 0.0039(10) -0.0014(10)
C24 0.0161(12) 0.0170(12) 0.0233(13) 0.0033(10) 0.0058(11) 0.0009(10)
C25 0.0246(14) 0.0215(13) 0.0207(13) -0.0010(11) 0.0110(12) 0.0001(12)
C26 0.0320(16) 0.0210(13) 0.0124(12) 0.0006(10) 0.0037(11) 0.0000(12)
C27 0.0238(13) 0.0171(12) 0.0141(12) 0.0024(10) 0.0028(11) 0.0017(11)
C28 0.0402(19) 0.0203(14) 0.0305(17) -0.0084(13) 0.0091(15) -0.0036(14)
C38 0.0183(12) 0.0132(11) 0.0114(11) -0.0003(9) 0.0037(9) -0.0009(10)

loop_
_atom_type_symbol
_atom_type_description
_atom_type_scat_dispersion_real
_atom_type_scat_dispersion_imag
_atom_type_scat_source
C C 0.0033 0.0016 'International Tables Vol C Tables 4.2.6.8 and 6.1.1.4'
H H 0.0000 0.0000 'International Tables Vol C Tables 4.2.6.8 and 6.1.1.4'
N N 0.0061 0.0033 'International Tables Vol C Tables 4.2.6.8 and 6.1.1.4'
O O 0.0106 0.0060 'International Tables Vol C Tables 4.2.6.8 and 6.1.1.4'
Pt Pt -1.7033 8.3905 'International Tables Vol C Tables 4.2.6.8 and 6.1.1.4'

loop_
_geom_angle_atom_site_label_1
_geom_angle_atom_site_label_2
_geom_angle_atom_site_label_3
_geom_angle
_geom_angle_publ_flag
N1 Pt1 N4 96.71(9) ?
N1 Pt1 N2 77.53(9) yes
N4 Pt1 N2 172.88(9) ?
N1 Pt1 N5 172.24(9) ?
N4 Pt1 N5 78.68(9) yes
N2 Pt1 N5 107.50(9) ?
C1 O1 N2 110.6(2) yes
C38 O2 N5 112.69(19) yes
C1 N1 Pt1 116.61(19) yes
C1 N1 H1N 121.1 ?
Pt1 N1 H1N 122.1 ?
C8 N2 O1 110.6(2) ?
C8 N2 Pt1 131.4(2) ?
O1 N2 Pt1 111.43(15) yes
C8 N3 H3N 123.1 ?
C8 N3 H3M 122.8 ?
H3N N3 H3M 114.0 ?
C38 N4 Pt1 116.95(18) ?
C38 N4 H4N 113.6 ?
Pt1 N4 H4N 127.5 ?
C21 N5 O2 106.5(2) ?
C21 N5 Pt1 141.64(19) ?
O2 N5 Pt1 111.78(14) ?
C21 N6 H6N 120.1 ?
C21 N6 H6M 118.4 ?
H6N N6 H6M 121.3 ?
O5 N7 O3 120.6(3) ?
O5 N7 O4 120.1(2) ?
O3 N7 O4 119.3(2) ?
O7 N8 O8 120.7(2) ?
O7 N8 O6 119.3(2) ?
O8 N8 O6 119.9(2) ?
O9 N9 O10 123.6(3) ?
O9 N9 C28 118.5(3) ?
O10 N9 C28 117.8(3) ?
N1 C1 O1 118.8(2) yes
N1 C1 C2 126.9(3) ?
O1 C1 C2 114.3(2) ?
C7 C2 C3 119.6(3) ?
C7 C2 C1 120.4(3) ?
C3 C2 C1 120.0(3) ?
C4 C3 C2 119.4(3) ?
C4 C3 H3 120.3 ?
C2 C3 H3 120.3 ?
C5 C4 C3 120.9(3) ?
C5 C4 H4 119.6 ?
C3 C4 H4 119.6 ?
C4 C5 C6 119.3(3) ?
C4 C5 H5 120.4 ?
C6 C5 H5 120.4 ?
C5 C6 C7 120.7(3) ?
C5 C6 H6 119.6 ?
C7 C6 H6 119.6 ?
C2 C7 C6 120.0(3) ?
C2 C7 H7 120.0 ?
C6 C7 H7 120.0 ?
N3 C8 N2 118.0(3) ?
N3 C8 C9 118.5(2) ?
N2 C8 C9 123.3(2) ?
C10 C9 C14 119.5(3) ?
C10 C9 C8 120.7(2) ?
C14 C9 C8 119.6(2) ?
C11 C10 C9 120.2(3) ?
C11 C10 H10 119.9 ?
C9 C10 H10 119.9 ?
C10 C11 C12 120.5(3) ?
C10 C11 H11 119.7 ?
C12 C11 H11 119.7 ?
C11 C12 C13 119.2(3) ?
C11 C12 H12 120.4 ?
C13 C12 H12 120.4 ?
C14 C13 C12 120.5(3) ?
C14 C13 H13 119.8 ?
C12 C13 H13 119.8 ?
C13 C14 C9 120.0(3) ?
C13 C14 H14 120.0 ?
C9 C14 H14 120.0 ?
C16 C15 C20 120.4(2) ?
C16 C15 C38 119.7(2) ?
C20 C15 C38 119.8(2) ?
C17 C16 C15 119.2(3) ?
C17 C16 H16 120.4 ?
C15 C16 H16 120.4 ?
C16 C17 C18 120.4(3) ?
C16 C17 H17 119.8 ?
C18 C17 H17 119.8 ?
C19 C18 C17 120.2(3) ?
C19 C18 H18 119.9 ?
C17 C18 H18 119.9 ?
C20 C19 C18 120.0(3) ?
C20 C19 H19 120.0 ?
C18 C19 H19 120.0 ?
C19 C20 C15 119.7(3) ?
C19 C20 H20 120.2 ?
C15 C20 H20 120.2 ?
N6 C21 N5 123.4(2) ?
N6 C21 C22 118.1(2) ?
N5 C21 C22 118.5(2) ?
C23 C22 C27 120.4(3) ?
C23 C22 C21 121.7(2) ?
C27 C22 C21 117.9(3) ?
C22 C23 C24 119.9(3) ?
C22 C23 H23 120.0 ?
C24 C23 H23 120.0 ?
C23 C24 C25 120.0(3) ?
C23 C24 H24 120.0 ?
C25 C24 H24 120.0 ?
C26 C25 C24 119.8(3) ?
C26 C25 H25 120.1 ?
C24 C25 H25 120.1 ?
C25 C26 C27 120.7(3) ?
C25 C26 H26 119.7 ?
C27 C26 H26 119.7 ?
C26 C27 C22 119.2(3) ?
C26 C27 H27 120.4 ?
C22 C27 H27 120.4 ?
N9 C28 H28A 109.5 ?
N9 C28 H28B 109.5 ?
H28A C28 H28B 109.5 ?
N9 C28 H28C 109.5 ?
H28A C28 H28C 109.5 ?
H28B C28 H28C 109.5 ?
N4 C38 O2 119.3(2) yes
N4 C38 C15 127.9(2) ?
O2 C38 C15 112.9(2) ?

loop_
_geom_bond_atom_site_label_1
_geom_bond_atom_site_label_2
_geom_bond_distance
_geom_bond_publ_flag
Pt1 N1 1.972(2) yes
Pt1 N4 1.978(2) yes
Pt1 N2 2.007(2) yes
Pt1 N5 2.016(2) yes
O1 C1 1.343(3) yes
O1 N2 1.460(3) yes
O2 C38 1.337(3) yes
O2 N5 1.456(3) yes
O3 N7 1.255(3) ?
O4 N7 1.258(3) ?
O5 N7 1.240(3) ?
O6 N8 1.267(3) ?
O7 N8 1.237(3) ?
O8 N8 1.250(3) ?
O9 N9 1.214(3) ?
O10 N9 1.229(3) ?
N1 C1 1.280(4) yes
N1 H1N 0.8628 ?
N2 C8 1.330(3) ?
N3 C8 1.317(3) ?
N3 H3N 0.8528 ?
N3 H3M 0.8841 ?
N4 C38 1.276(3) yes
N4 H4N 0.8926 ?
N5 C21 1.324(3) ?
N6 C21 1.314(3) ?
N6 H6N 0.8611 ?
N6 H6M 0.8685 ?
N9 C28 1.479(4) ?
C1 C2 1.467(4) ?
C2 C7 1.374(4) ?
C2 C3 1.408(4) ?
C3 C4 1.383(4) ?
C3 H3 0.9500 ?
C4 C5 1.378(5) ?
C4 H4 0.9500 ?
C5 C6 1.384(5) ?
C5 H5 0.9500 ?
C6 C7 1.387(4) ?
C6 H6 0.9500 ?
C7 H7 0.9500 ?
C8 C9 1.482(4) ?
C9 C10 1.393(4) ?
C9 C14 1.394(4) ?
C10 C11 1.385(4) ?
C10 H10 0.9500 ?
C11 C12 1.391(4) ?
C11 H11 0.9500 ?
C12 C13 1.392(4) ?
C12 H12 0.9500 ?
C13 C14 1.391(4) ?
C13 H13 0.9500 ?
C14 H14 0.9500 ?
C15 C16 1.396(4) ?
C15 C20 1.396(4) ?
C15 C38 1.463(4) ?
C16 C17 1.385(4) ?
C16 H16 0.9500 ?
C17 C18 1.390(4) ?
C17 H17 0.9500 ?
C18 C19 1.387(4) ?
C18 H18 0.9500 ?
C19 C20 1.387(4) ?
C19 H19 0.9500 ?
C20 H20 0.9500 ?
C21 C22 1.478(4) ?
C22 C23 1.385(4) ?
C22 C27 1.395(4) ?
C23 C24 1.388(4) ?
C23 H23 0.9500 ?
C24 C25 1.390(4) ?
C24 H24 0.9500 ?
C25 C26 1.386(4) ?
C25 H25 0.9500 ?
C26 C27 1.386(4) ?
C26 H26 0.9500 ?
C27 H27 0.9500 ?
C28 H28A 0.9800 ?
C28 H28B 0.9800 ?
C28 H28C 0.9800 ?

loop_
_geom_hbond_atom_site_label_D
_geom_hbond_atom_site_label_H
_geom_hbond_atom_site_label_A
_geom_hbond_distance_DH
_geom_hbond_distance_HA
_geom_hbond_distance_DA
_geom_hbond_angle_DHA
_geom_hbond_site_symmetry_A
_geom_hbond_publ_flag
N4 H4N O6 0.89 1.91 2.798(3) 176.2 1_554 yes
N3 H3N O6 0.85 2.37 3.193(3) 163.3 2_666 yes
N1 H1N O8 0.86 2.03 2.878(3) 168.8 1_554 yes
N6 H6N O10 0.86 2.42 3.170(4) 146.6 2_666 yes
N6 H6M O3 0.87 2.00 2.848(3) 164.3 . yes
N6 H6M O4 0.87 2.60 3.265(3) 134.6 . yes
N6 H6M N7 0.87 2.66 3.488(3) 160.7 . yes
N3 H3M O4 0.88 1.96 2.847(3) 176.3 2_666 yes
N3 H3M N7 0.88 2.65 3.447(3) 150.8 2_666 yes
N3 H3M O5 0.88 2.65 3.235(3) 124.6 2_666 yes
